data_1504209
loop_
_publ_author_name
'Modjewski, Matthew'
'Lindeman, Sergey V.'
'Rathore, Rajendra'

_publ_section_title
;
 A versatile preparation of Gel\"ander-type p-terphenyls from a readily
 available diacetylenic precursor.
;
_journal_issue 20
_journal_name_full 'Organic letters'
_journal_page_first 4656
_journal_page_last 4659
_journal_paper_doi 10.1021/ol901938f
_journal_volume 11
_journal_year 2009
_chemical_formula_sum 'C40 H50 Cl4 O4'
_chemical_formula_weight 736.60
_chemical_name_systematic
; 
 ? 
;
_space_group_IT_number 14
_symmetry_cell_setting monoclinic
_symmetry_space_group_name_Hall '-P 2ybc'
_symmetry_space_group_name_H-M 'P 1 21/c 1'
_atom_sites_solution_hydrogens geom
_atom_sites_solution_primary direct
_atom_sites_solution_secondary difmap
_audit_creation_method SHELXL-97
_cell_angle_alpha 90.00
_cell_angle_beta 106.3470(10)
_cell_angle_gamma 90.00
_cell_formula_units_Z 2
_cell_length_a 12.5705(2)
_cell_length_b 9.62430(10)
_cell_length_c 15.9960(2)
_cell_measurement_reflns_used 9920
_cell_measurement_temperature 100(2)
_cell_measurement_theta_max 67
_cell_measurement_theta_min 4
_cell_volume 1857.00(4)
_computing_cell_refinement 'SAINT v7.56A (Bruker, 2008)'
_computing_data_collection 'APEX2-2008.5-0 (Bruker, 2008)'
_computing_data_reduction 'SADABS-2008/1 (Bruker, 2008)'
_computing_molecular_graphics 'XP v5.1 (Bruker, 1998)'
_computing_publication_material 'XCIF-2008/2 (Bruker, 2008)'
_computing_structure_refinement 'SHELXL-2008/4(Bruker, 2008)'
_computing_structure_solution 'XS/SHELXTL-2008/1 (Bruker, 2008)'
_diffrn_ambient_temperature 100(2)
_diffrn_measured_fraction_theta_full 0.980
_diffrn_measured_fraction_theta_max 0.980
_diffrn_measurement_device_type 'Bruker APEX2 CCD detector'
_diffrn_measurement_method '\w scans'
_diffrn_radiation_monochromator graphite
_diffrn_radiation_source 'fine-focus sealed tube'
_diffrn_radiation_type CuK\a
_diffrn_radiation_wavelength 1.54178
_diffrn_reflns_av_R_equivalents 0.0193
_diffrn_reflns_av_sigmaI/netI 0.0127
_diffrn_reflns_limit_h_max 14
_diffrn_reflns_limit_h_min -15
_diffrn_reflns_limit_k_max 11
_diffrn_reflns_limit_k_min 0
_diffrn_reflns_limit_l_max 19
_diffrn_reflns_limit_l_min 0
_diffrn_reflns_number 15545
_diffrn_reflns_theta_full 68.05
_diffrn_reflns_theta_max 68.05
_diffrn_reflns_theta_min 3.66
_exptl_absorpt_coefficient_mu 3.210
_exptl_absorpt_correction_T_max 0.7396
_exptl_absorpt_correction_T_min 0.6277
_exptl_absorpt_correction_type multi-scan
_exptl_absorpt_process_details
;
 SADABS. Program for empirical absorption correction of
 area-detector data. University of Goetingen. Germany. 
 Sheldrick, G. M. 1996
;
_exptl_crystal_colour colorless
_exptl_crystal_density_diffrn 1.317
_exptl_crystal_density_method 'not measured'
_exptl_crystal_description block
_exptl_crystal_F_000 780
_exptl_crystal_size_max 0.16
_exptl_crystal_size_mid 0.12
_exptl_crystal_size_min 0.10
_refine_diff_density_max 0.299
_refine_diff_density_min -0.198
_refine_diff_density_rms 0.042
_refine_ls_extinction_coef 0.00094(16)
_refine_ls_extinction_expression Fc^*^=kFc[1+0.001xFc^2^\l^3^/sin(2\q)]^-1/4^
_refine_ls_extinction_method SHELXL
_refine_ls_goodness_of_fit_ref 1.015
_refine_ls_hydrogen_treatment constr
_refine_ls_matrix_type full
_refine_ls_number_parameters 220
_refine_ls_number_reflns 3314
_refine_ls_number_restraints 0
_refine_ls_restrained_S_all 1.015
_refine_ls_R_factor_all 0.0312
_refine_ls_R_factor_gt 0.0304
_refine_ls_shift/su_max 0.002
_refine_ls_shift/su_mean 0.000
_refine_ls_structure_factor_coef Fsqd
_refine_ls_weighting_details 'calc w=1/[\s^2^(Fo^2^)+(0.0482P)^2^+0.8573P] where P=(Fo^2^+2Fc^2^)/3'
_refine_ls_weighting_scheme calc
_refine_ls_wR_factor_gt 0.0815
_refine_ls_wR_factor_ref 0.0821
_reflns_number_gt 3190
_reflns_number_total 3314
_reflns_threshold_expression >2sigma(I)
_cod_data_source_file ol901938f_si_009.cif
_cod_data_source_block raj14q
_cod_original_sg_symbol_H-M 'P 21/c'
_cod_database_code 1504209

loop_
_symmetry_equiv_pos_as_xyz
'x, y, z'
'-x, y+1/2, -z+1/2'
'-x, -y, -z'
'x, -y-1/2, z-1/2'

loop_
_atom_site_label
_atom_site_type_symbol
_atom_site_fract_x
_atom_site_fract_y
_atom_site_fract_z
_atom_site_U_iso_or_equiv
_atom_site_adp_type
_atom_site_occupancy
_atom_site_symmetry_multiplicity
_atom_site_calc_flag
_atom_site_refinement_flags
O1 O 0.76601(7) 0.42951(10) 0.44958(5) 0.0192(2) Uani 1 1 d .
O2 O 0.87988(7) 0.47987(10) 0.34147(6) 0.0217(2) Uani 1 1 d .
C1 C 0.54782(10) 0.48448(13) 0.09022(8) 0.0145(3) Uani 1 1 d .
C2 C 0.46937(10) 0.38783(13) 0.04465(8) 0.0147(2) Uani 1 1 d .
C3 C 0.42236(10) 0.40548(13) -0.04444(8) 0.0149(2) Uani 1 1 d .
H3 H 0.3683 0.3407 -0.0751 0.018 Uiso 1 1 calc R
C4 C 0.43888(10) 0.26712(13) 0.09321(8) 0.0166(3) Uani 1 1 d .
H4A H 0.5078 0.2226 0.1287 0.020 Uiso 1 1 calc R
H4B H 0.3982 0.1977 0.0504 0.020 Uiso 1 1 calc R
C5 C 0.36751(10) 0.30697(12) 0.15308(8) 0.0164(3) Uani 1 1 d .
H5A H 0.3637 0.2257 0.1901 0.020 Uiso 1 1 calc R
H5B H 0.2913 0.3255 0.1162 0.020 Uiso 1 1 calc R
C6 C 0.40646(10) 0.43496(12) 0.21383(8) 0.0144(3) Uani 1 1 d .
C11 C 0.59732(10) 0.47045(12) 0.18605(8) 0.0145(3) Uani 1 1 d .
C12 C 0.53418(10) 0.44349(12) 0.24431(8) 0.0140(2) Uani 1 1 d .
C13 C 0.59170(10) 0.42937(12) 0.33290(8) 0.0147(2) Uani 1 1 d .
H13A H 0.5507 0.4102 0.3732 0.018 Uiso 1 1 calc R
C14 C 0.70558(10) 0.44232(12) 0.36373(8) 0.0155(3) Uani 1 1 d .
C15 C 0.76756(10) 0.47027(13) 0.30539(8) 0.0165(3) Uani 1 1 d .
C16 C 0.71313(10) 0.48345(13) 0.21781(8) 0.0160(3) Uani 1 1 d .
H16A H 0.7550 0.5018 0.1780 0.019 Uiso 1 1 calc R
C17 C 0.70868(11) 0.38281(15) 0.50967(8) 0.0228(3) Uani 1 1 d .
H17A H 0.7615 0.3710 0.5673 0.034 Uiso 1 1 calc R
H17B H 0.6725 0.2938 0.4898 0.034 Uiso 1 1 calc R
H17C H 0.6526 0.4516 0.5131 0.034 Uiso 1 1 calc R
C18 C 0.94605(11) 0.50623(18) 0.28378(9) 0.0288(3) Uani 1 1 d .
H18A H 1.0242 0.5130 0.3174 0.043 Uiso 1 1 calc R
H18B H 0.9226 0.5937 0.2527 0.043 Uiso 1 1 calc R
H18C H 0.9368 0.4301 0.2417 0.043 Uiso 1 1 calc R
C21 C 0.35994(10) 0.57469(12) 0.16920(8) 0.0154(3) Uani 1 1 d .
H21A H 0.3914 0.6520 0.2094 0.018 Uiso 1 1 calc R
H21B H 0.3851 0.5864 0.1163 0.018 Uiso 1 1 calc R
C22 C 0.23330(10) 0.58497(14) 0.14349(8) 0.0188(3) Uani 1 1 d .
H22A H 0.2103 0.6782 0.1188 0.023 Uiso 1 1 calc R
H22B H 0.2013 0.5152 0.0979 0.023 Uiso 1 1 calc R
C23 C 0.18821(11) 0.56061(15) 0.22141(9) 0.0229(3) Uani 1 1 d .
H23A H 0.1062 0.5589 0.2016 0.027 Uiso 1 1 calc R
H23B H 0.2114 0.6379 0.2635 0.027 Uiso 1 1 calc R
C24 C 0.23105(11) 0.42322(14) 0.26623(8) 0.0208(3) Uani 1 1 d .
H24A H 0.2007 0.3452 0.2263 0.025 Uiso 1 1 calc R
H24B H 0.2052 0.4124 0.3189 0.025 Uiso 1 1 calc R
C25 C 0.35778(10) 0.41827(13) 0.29210(8) 0.0170(3) Uani 1 1 d .
H25A H 0.3829 0.3285 0.3212 0.020 Uiso 1 1 calc R
H25B H 0.3873 0.4932 0.3347 0.020 Uiso 1 1 calc R
Cl1 Cl -0.00905(3) 0.31786(4) 0.06891(2) 0.03578(13) Uani 1 1 d .
Cl2 Cl 0.10958(3) 0.28985(4) -0.06340(3) 0.03961(13) Uani 1 1 d .
C1S C 0.03410(12) 0.20246(15) -0.00086(9) 0.0281(3) Uani 1 1 d .
H1SA H -0.0317 0.1573 -0.0405 0.034 Uiso 1 1 calc R
H1SB H 0.0812 0.1290 0.0343 0.034 Uiso 1 1 calc R

loop_
_atom_site_aniso_label
_atom_site_aniso_U_11
_atom_site_aniso_U_22
_atom_site_aniso_U_33
_atom_site_aniso_U_23
_atom_site_aniso_U_13
_atom_site_aniso_U_12
O1 0.0199(5) 0.0254(5) 0.0108(4) 0.0013(4) 0.0019(3) 0.0005(4)
O2 0.0144(4) 0.0349(5) 0.0155(4) 0.0020(4) 0.0035(3) 0.0013(4)
C1 0.0158(6) 0.0157(6) 0.0129(6) -0.0004(5) 0.0053(5) 0.0025(5)
C2 0.0174(6) 0.0137(6) 0.0144(6) -0.0005(5) 0.0070(5) 0.0019(5)
C3 0.0161(6) 0.0143(6) 0.0145(6) -0.0027(5) 0.0049(5) -0.0008(4)
C4 0.0226(6) 0.0132(6) 0.0134(6) -0.0006(5) 0.0043(5) -0.0016(5)
C5 0.0196(6) 0.0144(6) 0.0154(6) 0.0006(5) 0.0050(5) -0.0030(5)
C6 0.0163(6) 0.0142(6) 0.0128(6) 0.0010(5) 0.0046(5) -0.0010(5)
C11 0.0182(6) 0.0116(6) 0.0134(6) -0.0006(4) 0.0039(5) 0.0009(4)
C12 0.0180(6) 0.0101(6) 0.0137(6) -0.0003(4) 0.0040(5) 0.0002(4)
C13 0.0197(6) 0.0121(6) 0.0135(6) 0.0003(4) 0.0064(5) 0.0007(5)
C14 0.0204(6) 0.0138(6) 0.0111(6) -0.0004(5) 0.0025(5) 0.0025(5)
C15 0.0156(6) 0.0166(6) 0.0163(6) -0.0003(5) 0.0031(5) 0.0018(5)
C16 0.0182(6) 0.0169(6) 0.0143(6) 0.0002(5) 0.0069(5) 0.0010(5)
C17 0.0259(7) 0.0303(7) 0.0120(6) 0.0027(5) 0.0050(5) 0.0019(6)
C18 0.0168(6) 0.0494(9) 0.0214(7) 0.0030(6) 0.0073(5) 0.0005(6)
C21 0.0168(6) 0.0146(6) 0.0149(6) 0.0009(5) 0.0048(5) -0.0008(5)
C22 0.0176(6) 0.0186(6) 0.0197(6) 0.0024(5) 0.0043(5) 0.0009(5)
C23 0.0177(6) 0.0274(7) 0.0249(7) 0.0005(6) 0.0083(5) 0.0013(5)
C24 0.0197(6) 0.0265(7) 0.0183(6) 0.0004(5) 0.0087(5) -0.0040(5)
C25 0.0197(6) 0.0181(6) 0.0138(6) 0.0013(5) 0.0055(5) -0.0021(5)
Cl1 0.0348(2) 0.0416(2) 0.0304(2) -0.01076(16) 0.00829(15) -0.00497(16)
Cl2 0.0463(2) 0.0432(2) 0.0324(2) 0.00103(16) 0.01625(17) -0.00369(17)
C1S 0.0302(7) 0.0269(7) 0.0246(7) -0.0017(6) 0.0031(6) -0.0019(6)

loop_
_atom_type_symbol
_atom_type_description
_atom_type_scat_dispersion_real
_atom_type_scat_dispersion_imag
_atom_type_scat_source
C C 0.0181 0.0091 'International Tables Vol C Tables 4.2.6.8 and 6.1.1.4'
H H 0.0000 0.0000 'International Tables Vol C Tables 4.2.6.8 and 6.1.1.4'
O O 0.0492 0.0322 'International Tables Vol C Tables 4.2.6.8 and 6.1.1.4'
Cl Cl 0.3639 0.7018 'International Tables Vol C Tables 4.2.6.8 and 6.1.1.4'

loop_
_geom_angle_atom_site_label_1
_geom_angle_atom_site_label_2
_geom_angle_atom_site_label_3
_geom_angle
_geom_angle_site_symmetry_1
_geom_angle_site_symmetry_3
C14 O1 C17 117.34(10) . .
C15 O2 C18 117.28(10) . .
C3 C1 C2 118.93(11) 3_665 .
C3 C1 C11 120.80(11) 3_665 .
C2 C1 C11 120.27(11) . .
C3 C2 C1 119.05(11) . .
C3 C2 C4 121.76(11) . .
C1 C2 C4 119.19(11) . .
C2 C3 C1 122.02(12) . 3_665
C2 C3 H3 119.0 . .
C1 C3 H3 119.0 3_665 .
C2 C4 C5 114.06(10) . .
C2 C4 H4A 108.7 . .
C5 C4 H4A 108.7 . .
C2 C4 H4B 108.7 . .
C5 C4 H4B 108.7 . .
H4A C4 H4B 107.6 . .
C4 C5 C6 116.75(10) . .
C4 C5 H5A 108.1 . .
C6 C5 H5A 108.1 . .
C4 C5 H5B 108.1 . .
C6 C5 H5B 108.1 . .
H5A C5 H5B 107.3 . .
C12 C6 C25 111.27(10) . .
C12 C6 C21 108.78(9) . .
C25 C6 C21 106.10(10) . .
C12 C6 C5 110.80(10) . .
C25 C6 C5 107.19(10) . .
C21 C6 C5 112.63(10) . .
C16 C11 C12 119.77(11) . .
C16 C11 C1 117.00(11) . .
C12 C11 C1 123.23(11) . .
C13 C12 C11 117.37(11) . .
C13 C12 C6 120.53(11) . .
C11 C12 C6 122.06(10) . .
C14 C13 C12 122.59(11) . .
C14 C13 H13A 118.7 . .
C12 C13 H13A 118.7 . .
O1 C14 C13 125.01(11) . .
O1 C14 C15 115.36(11) . .
C13 C14 C15 119.63(11) . .
O2 C15 C16 125.37(11) . .
O2 C15 C14 115.67(11) . .
C16 C15 C14 118.95(11) . .
C15 C16 C11 121.69(11) . .
C15 C16 H16A 119.2 . .
C11 C16 H16A 119.2 . .
O1 C17 H17A 109.5 . .
O1 C17 H17B 109.5 . .
H17A C17 H17B 109.5 . .
O1 C17 H17C 109.5 . .
H17A C17 H17C 109.5 . .
H17B C17 H17C 109.5 . .
O2 C18 H18A 109.5 . .
O2 C18 H18B 109.5 . .
H18A C18 H18B 109.5 . .
O2 C18 H18C 109.5 . .
H18A C18 H18C 109.5 . .
H18B C18 H18C 109.5 . .
C22 C21 C6 114.00(10) . .
C22 C21 H21A 108.8 . .
C6 C21 H21A 108.8 . .
C22 C21 H21B 108.8 . .
C6 C21 H21B 108.8 . .
H21A C21 H21B 107.6 . .
C23 C22 C21 111.58(10) . .
C23 C22 H22A 109.3 . .
C21 C22 H22A 109.3 . .
C23 C22 H22B 109.3 . .
C21 C22 H22B 109.3 . .
H22A C22 H22B 108.0 . .
C22 C23 C24 110.69(11) . .
C22 C23 H23A 109.5 . .
C24 C23 H23A 109.5 . .
C22 C23 H23B 109.5 . .
C24 C23 H23B 109.5 . .
H23A C23 H23B 108.1 . .
C23 C24 C25 110.88(11) . .
C23 C24 H24A 109.5 . .
C25 C24 H24A 109.5 . .
C23 C24 H24B 109.5 . .
C25 C24 H24B 109.5 . .
H24A C24 H24B 108.1 . .
C24 C25 C6 113.35(10) . .
C24 C25 H25A 108.9 . .
C6 C25 H25A 108.9 . .
C24 C25 H25B 108.9 . .
C6 C25 H25B 108.9 . .
H25A C25 H25B 107.7 . .
Cl1 C1S Cl2 111.52(8) . .
Cl1 C1S H1SA 109.3 . .
Cl2 C1S H1SA 109.3 . .
Cl1 C1S H1SB 109.3 . .
Cl2 C1S H1SB 109.3 . .
H1SA C1S H1SB 108.0 . .

loop_
_geom_bond_atom_site_label_1
_geom_bond_atom_site_label_2
_geom_bond_distance
_geom_bond_site_symmetry_2
O1 C14 1.3751(15) .
O1 C17 1.4265(16) .
O2 C15 1.3698(15) .
O2 C18 1.4283(16) .
C1 C3 1.3974(17) 3_665
C1 C2 1.4016(18) .
C1 C11 1.4894(16) .
C2 C3 1.3909(17) .
C2 C4 1.5058(17) .
C3 C1 1.3975(17) 3_665
C3 H3 0.9500 .
C4 C5 1.5339(17) .
C4 H4A 0.9900 .
C4 H4B 0.9900 .
C5 C6 1.5601(16) .
C5 H5A 0.9900 .
C5 H5B 0.9900 .
C6 C12 1.5433(16) .
C6 C25 1.5488(16) .
C6 C21 1.5573(16) .
C11 C16 1.4060(17) .
C11 C12 1.4079(17) .
C12 C13 1.4045(17) .
C13 C14 1.3822(18) .
C13 H13A 0.9500 .
C14 C15 1.4000(18) .
C15 C16 1.3810(17) .
C16 H16A 0.9500 .
C17 H17A 0.9800 .
C17 H17B 0.9800 .
C17 H17C 0.9800 .
C18 H18A 0.9800 .
C18 H18B 0.9800 .
C18 H18C 0.9800 .
C21 C22 1.5312(17) .
C21 H21A 0.9900 .
C21 H21B 0.9900 .
C22 C23 1.5257(18) .
C22 H22A 0.9900 .
C22 H22B 0.9900 .
C23 C24 1.5281(19) .
C23 H23A 0.9900 .
C23 H23B 0.9900 .
C24 C25 1.5298(17) .
C24 H24A 0.9900 .
C24 H24B 0.9900 .
C25 H25A 0.9900 .
C25 H25B 0.9900 .
Cl1 C1S 1.7647(15) .
Cl2 C1S 1.7728(15) .
C1S H1SA 0.9900 .
C1S H1SB 0.9900 .

loop_
_geom_torsion_atom_site_label_1
_geom_torsion_atom_site_label_2
_geom_torsion_atom_site_label_3
_geom_torsion_atom_site_label_4
_geom_torsion
_geom_torsion_site_symmetry_1
_geom_torsion_site_symmetry_4
C3 C1 C2 C3 -0.95(19) 3_665 .
C11 C1 C2 C3 178.35(11) . .
C3 C1 C2 C4 178.56(11) 3_665 .
C11 C1 C2 C4 -2.14(17) . .
C1 C2 C3 C1 1.0(2) . 3_665
C4 C2 C3 C1 -178.52(11) . 3_665
C3 C2 C4 C5 -108.02(13) . .
C1 C2 C4 C5 72.49(14) . .
C2 C4 C5 C6 -47.37(15) . .
C4 C5 C6 C12 -34.42(14) . .
C4 C5 C6 C25 -156.00(10) . .
C4 C5 C6 C21 87.68(13) . .
C3 C1 C11 C16 -47.84(16) 3_665 .
C2 C1 C11 C16 132.87(12) . .
C3 C1 C11 C12 133.03(13) 3_665 .
C2 C1 C11 C12 -46.26(17) . .
C16 C11 C12 C13 -0.63(17) . .
C1 C11 C12 C13 178.49(11) . .
C16 C11 C12 C6 177.10(11) . .
C1 C11 C12 C6 -3.79(18) . .
C25 C6 C12 C13 3.07(15) . .
C21 C6 C12 C13 119.61(12) . .
C5 C6 C12 C13 -116.07(12) . .
C25 C6 C12 C11 -174.58(11) . .
C21 C6 C12 C11 -58.04(14) . .
C5 C6 C12 C11 66.27(14) . .
C11 C12 C13 C14 0.67(17) . .
C6 C12 C13 C14 -177.09(11) . .
C17 O1 C14 C13 8.04(17) . .
C17 O1 C14 C15 -171.80(11) . .
C12 C13 C14 O1 -179.99(11) . .
C12 C13 C14 C15 -0.16(18) . .
C18 O2 C15 C16 0.26(19) . .
C18 O2 C15 C14 179.08(12) . .
O1 C14 C15 O2 0.55(16) . .
C13 C14 C15 O2 -179.30(11) . .
O1 C14 C15 C16 179.45(11) . .
C13 C14 C15 C16 -0.40(18) . .
O2 C15 C16 C11 179.22(11) . .
C14 C15 C16 C11 0.44(19) . .
C12 C11 C16 C15 0.09(18) . .
C1 C11 C16 C15 -179.08(11) . .
C12 C6 C21 C22 -174.56(10) . .
C25 C6 C21 C22 -54.76(13) . .
C5 C6 C21 C22 62.21(13) . .
C6 C21 C22 C23 55.67(14) . .
C21 C22 C23 C24 -53.75(14) . .
C22 C23 C24 C25 55.25(14) . .
C23 C24 C25 C6 -58.90(14) . .
C12 C6 C25 C24 174.50(10) . .
C21 C6 C25 C24 56.34(13) . .
C5 C6 C25 C24 -64.22(13) . .
